data_7106502
loop_
_publ_author_name
'Michael Fischer'
'Hanspeter Kahlig'
'Walther Schmid'

_publ_section_title
;
 Gram scale synthesis of 3-fluoro-1-hydroxyacetone phosphate: a novel
 donor substrate in rabbit muscle aldolase-catalyzed aldol reactions
;
_journal_name_full Chem.Commun.
_journal_page_first 6647
_journal_paper_doi 10.1039/c1cc11579k
_journal_volume 47
_journal_year 2011
_chemical_formula_sum 'C15 H36 F N2 O7 P'
_chemical_formula_weight 406.43
_chemical_name_common
;3-Fluoro-1-hydroxyacetone phosphate, bis-cyclohexylammonum
salt, monohydrate
;
_chemical_name_systematic
;
?
;
_space_group_IT_number 14
_symmetry_cell_setting monoclinic
_symmetry_space_group_name_Hall '-P 2yn'
_symmetry_space_group_name_H-M 'P 1 21/n 1'
_atom_sites_solution_hydrogens geom
_atom_sites_solution_primary direct
_atom_sites_solution_secondary difmap
_audit_creation_method SHELXL-97
_cell_angle_alpha 90.00
_cell_angle_beta 102.5430(10)
_cell_angle_gamma 90.00
_cell_formula_units_Z 4
_cell_length_a 6.4932(2)
_cell_length_b 25.4590(7)
_cell_length_c 12.3876(4)
_cell_measurement_temperature 100(2)
_cell_volume 1998.92(11)
_computing_structure_refinement 'SHELXL-97 (Sheldrick, 1997)'
_computing_structure_solution 'SHELXS-97 (Sheldrick, 1990)'
_diffrn_ambient_temperature 100(2)
_diffrn_measured_fraction_theta_full 0.999
_diffrn_measured_fraction_theta_max 0.999
_diffrn_radiation_monochromator graphite
_diffrn_radiation_source 'fine-focus sealed tube'
_diffrn_radiation_type MoK\a
_diffrn_radiation_wavelength 0.71073
_diffrn_reflns_av_R_equivalents 0.0437
_diffrn_reflns_av_sigmaI/netI 0.0223
_diffrn_reflns_limit_h_max 9
_diffrn_reflns_limit_h_min -9
_diffrn_reflns_limit_k_max 35
_diffrn_reflns_limit_k_min -35
_diffrn_reflns_limit_l_max 17
_diffrn_reflns_limit_l_min -17
_diffrn_reflns_number 58343
_diffrn_reflns_theta_full 30.07
_diffrn_reflns_theta_max 30.07
_diffrn_reflns_theta_min 2.32
_exptl_absorpt_coefficient_mu 0.185
_exptl_absorpt_correction_T_max 0.9908
_exptl_absorpt_correction_T_min 0.8972
_exptl_absorpt_correction_type multi-scan
_exptl_absorpt_process_details SADABS
_exptl_crystal_density_diffrn 1.351
_exptl_crystal_density_method 'not measured'
_exptl_crystal_F_000 880
_exptl_crystal_size_max 0.60
_exptl_crystal_size_mid 0.25
_exptl_crystal_size_min 0.05
_refine_diff_density_max 0.455
_refine_diff_density_min -0.340
_refine_diff_density_rms 0.052
_refine_ls_extinction_method none
_refine_ls_goodness_of_fit_ref 1.021
_refine_ls_hydrogen_treatment mixed
_refine_ls_matrix_type full
_refine_ls_number_parameters 245
_refine_ls_number_reflns 5854
_refine_ls_number_restraints 0
_refine_ls_restrained_S_all 1.021
_refine_ls_R_factor_all 0.0420
_refine_ls_R_factor_gt 0.0330
_refine_ls_shift/su_max 0.000
_refine_ls_shift/su_mean 0.000
_refine_ls_structure_factor_coef Fsqd
_refine_ls_weighting_details 'calc w=1/[\s^2^(Fo^2^)+(0.0477P)^2^+0.8076P] where P=(Fo^2^+2Fc^2^)/3'
_refine_ls_weighting_scheme calc
_refine_ls_wR_factor_gt 0.0859
_refine_ls_wR_factor_ref 0.0918
_reflns_number_gt 4967
_reflns_number_total 5854
_reflns_threshold_expression >2sigma(I)
_cod_data_source_file c1cc11579k.txt
_cod_data_source_block mifi002
_cod_original_cell_volume 1998.92(10)
_cod_original_sg_symbol_H-M P21/n
_cod_database_code 7106502

loop_
_symmetry_equiv_pos_as_xyz
'x, y, z'
'-x+1/2, y+1/2, -z+1/2'
'-x, -y, -z'
'x-1/2, -y-1/2, z-1/2'

loop_
_atom_site_label
_atom_site_type_symbol
_atom_site_fract_x
_atom_site_fract_y
_atom_site_fract_z
_atom_site_U_iso_or_equiv
_atom_site_adp_type
_atom_site_occupancy
_atom_site_symmetry_multiplicity
_atom_site_calc_flag
_atom_site_refinement_flags
_atom_site_disorder_assembly
_atom_site_disorder_group
P1 P 0.20977(4) 0.228484(10) 0.82301(2) 0.00871(7) Uani 1 1 d . . .
F1 F -0.14070(12) 0.05384(3) 0.72905(6) 0.02197(16) Uani 1 1 d . . .
O1 O 0.43032(11) 0.22713(3) 0.79961(6) 0.01190(15) Uani 1 1 d . . .
O2 O 0.21035(11) 0.21881(3) 0.94448(6) 0.01224(15) Uani 1 1 d . . .
O3 O 0.09986(11) 0.17735(3) 0.75567(6) 0.01115(15) Uani 1 1 d . . .
O4 O 0.08032(11) 0.27630(3) 0.77746(7) 0.01242(15) Uani 1 1 d . . .
O5 O -0.12165(12) 0.15478(3) 0.93377(7) 0.01608(17) Uani 1 1 d . . .
H5 H -0.0112 0.1726 0.9383 0.024 Uiso 1 1 calc R . .
O6 O -0.40197(11) 0.12590(3) 0.80126(7) 0.01545(16) Uani 1 1 d . . .
H6 H -0.4626 0.1552 0.7968 0.023 Uiso 1 1 calc R . .
C1 C -0.12288(15) 0.16932(4) 0.73901(9) 0.01145(19) Uani 1 1 d . . .
H1A H -0.1756 0.1538 0.6648 0.014 Uiso 1 1 calc R . .
H1B H -0.1929 0.2038 0.7408 0.014 Uiso 1 1 calc R . .
C2 C -0.18329(15) 0.13334(4) 0.82592(9) 0.01186(19) Uani 1 1 d . . .
C3 C -0.08033(17) 0.07980(5) 0.83054(10) 0.0166(2) Uani 1 1 d . . .
H3A H 0.0750 0.0839 0.8493 0.020 Uiso 1 1 calc R . .
H3B H -0.1217 0.0585 0.8892 0.020 Uiso 1 1 calc R . .
O7 O 0.44946(13) 0.25728(4) 0.59297(7) 0.01811(17) Uani 1 1 d . . .
H71 H 0.460(3) 0.2440(8) 0.6586(18) 0.044(5) Uiso 1 1 d . . .
H72 H 0.563(3) 0.2591(8) 0.5767(16) 0.044(5) Uiso 1 1 d . . .
N1 N 0.76336(14) 0.29300(4) 0.89359(8) 0.01274(18) Uani 1 1 d . . .
H1C H 0.8702 0.2912 0.8569 0.019 Uiso 1 1 calc R . .
H1D H 0.6475 0.2764 0.8535 0.019 Uiso 1 1 calc R . .
H1E H 0.8039 0.2771 0.9607 0.019 Uiso 1 1 calc R . .
N2 N 0.07345(13) 0.32317(4) 0.57444(8) 0.01169(17) Uani 1 1 d . . .
H2A H -0.0455 0.3096 0.5307 0.018 Uiso 1 1 calc R . .
H2B H 0.0951 0.3081 0.6426 0.018 Uiso 1 1 calc R . .
H2C H 0.1859 0.3165 0.5437 0.018 Uiso 1 1 calc R . .
C10 C 0.71161(16) 0.34920(4) 0.90960(9) 0.01236(19) Uani 1 1 d . . .
H10 H 0.6650 0.3660 0.8354 0.015 Uiso 1 1 calc R . .
C11 C 0.53250(16) 0.35285(4) 0.97085(9) 0.0137(2) Uani 1 1 d . . .
H11A H 0.5719 0.3338 1.0420 0.016 Uiso 1 1 calc R . .
H11B H 0.4042 0.3362 0.9262 0.016 Uiso 1 1 calc R . .
C12 C 0.48675(17) 0.41037(5) 0.99237(10) 0.0159(2) Uani 1 1 d . . .
H12A H 0.4370 0.4287 0.9210 0.019 Uiso 1 1 calc R . .
H12B H 0.3733 0.4123 1.0343 0.019 Uiso 1 1 calc R . .
C13 C 0.68422(18) 0.43771(5) 1.05787(10) 0.0185(2) Uani 1 1 d . . .
H13A H 0.6521 0.4751 1.0692 0.022 Uiso 1 1 calc R . .
H13B H 0.7283 0.4210 1.1314 0.022 Uiso 1 1 calc R . .
C14 C 0.86361(18) 0.43418(5) 0.99637(12) 0.0217(2) Uani 1 1 d . . .
H14A H 0.9921 0.4505 1.0417 0.026 Uiso 1 1 calc R . .
H14B H 0.8247 0.4539 0.9260 0.026 Uiso 1 1 calc R . .
C15 C 0.90986(16) 0.37709(5) 0.97202(11) 0.0178(2) Uani 1 1 d . . .
H15A H 1.0191 0.3760 0.9273 0.021 Uiso 1 1 calc R . .
H15B H 0.9658 0.3585 1.0425 0.021 Uiso 1 1 calc R . .
C16 C 0.04856(16) 0.38107(4) 0.58480(9) 0.01180(19) Uani 1 1 d . . .
H16 H 0.0270 0.3972 0.5096 0.014 Uiso 1 1 calc R . .
C17 C -0.14363(16) 0.39249(5) 0.63245(10) 0.0153(2) Uani 1 1 d . . .
H17A H -0.1276 0.3750 0.7052 0.018 Uiso 1 1 calc R . .
H17B H -0.2714 0.3782 0.5826 0.018 Uiso 1 1 calc R . .
C18 C -0.16965(18) 0.45165(5) 0.64620(11) 0.0215(2) Uani 1 1 d . . .
H18A H -0.2020 0.4685 0.5724 0.026 Uiso 1 1 calc R . .
H18B H -0.2900 0.4581 0.6817 0.026 Uiso 1 1 calc R . .
C19 C 0.02933(18) 0.47644(5) 0.71638(11) 0.0201(2) Uani 1 1 d . . .
H19A H 0.0503 0.4634 0.7933 0.024 Uiso 1 1 calc R . .
H19B H 0.0115 0.5150 0.7177 0.024 Uiso 1 1 calc R . .
C20 C 0.22352(19) 0.46330(5) 0.67053(11) 0.0202(2) Uani 1 1 d . . .
H20A H 0.2110 0.4805 0.5977 0.024 Uiso 1 1 calc R . .
H20B H 0.3511 0.4773 0.7210 0.024 Uiso 1 1 calc R . .
C21 C 0.24768(16) 0.40407(5) 0.65768(10) 0.0160(2) Uani 1 1 d . . .
H21A H 0.3700 0.3969 0.6241 0.019 Uiso 1 1 calc R . .
H21B H 0.2744 0.3871 0.7313 0.019 Uiso 1 1 calc R . .

loop_
_atom_site_aniso_label
_atom_site_aniso_U_11
_atom_site_aniso_U_22
_atom_site_aniso_U_33
_atom_site_aniso_U_23
_atom_site_aniso_U_13
_atom_site_aniso_U_12
P1 0.00728(11) 0.01001(13) 0.00911(12) 0.00044(9) 0.00236(9) 0.00016(8)
F1 0.0283(4) 0.0149(3) 0.0248(4) -0.0042(3) 0.0104(3) 0.0005(3)
O1 0.0085(3) 0.0145(4) 0.0134(4) -0.0004(3) 0.0039(3) -0.0007(3)
O2 0.0111(3) 0.0164(4) 0.0095(3) 0.0007(3) 0.0028(3) -0.0004(3)
O3 0.0084(3) 0.0124(4) 0.0129(4) -0.0021(3) 0.0029(3) -0.0012(3)
O4 0.0123(3) 0.0114(4) 0.0140(4) 0.0023(3) 0.0041(3) 0.0024(3)
O5 0.0159(3) 0.0211(4) 0.0126(4) -0.0027(3) 0.0062(3) -0.0058(3)
O6 0.0096(3) 0.0143(4) 0.0230(4) -0.0013(3) 0.0047(3) -0.0011(3)
C1 0.0085(4) 0.0138(5) 0.0118(5) 0.0000(4) 0.0016(3) -0.0014(3)
C2 0.0100(4) 0.0127(5) 0.0133(5) -0.0007(4) 0.0033(3) -0.0012(3)
C3 0.0173(5) 0.0138(5) 0.0192(5) 0.0016(4) 0.0051(4) 0.0012(4)
O7 0.0144(4) 0.0259(5) 0.0155(4) 0.0051(3) 0.0064(3) 0.0030(3)
N1 0.0110(4) 0.0136(4) 0.0141(4) -0.0028(3) 0.0039(3) -0.0010(3)
N2 0.0101(3) 0.0131(4) 0.0121(4) -0.0013(3) 0.0028(3) 0.0009(3)
C10 0.0114(4) 0.0131(5) 0.0131(5) -0.0016(4) 0.0039(4) -0.0004(4)
C11 0.0120(4) 0.0151(5) 0.0150(5) -0.0024(4) 0.0052(4) -0.0013(4)
C12 0.0145(4) 0.0170(5) 0.0164(5) -0.0034(4) 0.0037(4) 0.0020(4)
C13 0.0185(5) 0.0168(5) 0.0194(6) -0.0058(4) 0.0022(4) 0.0002(4)
C14 0.0183(5) 0.0159(6) 0.0317(7) -0.0054(5) 0.0070(5) -0.0049(4)
C15 0.0115(4) 0.0170(5) 0.0249(6) -0.0054(4) 0.0043(4) -0.0030(4)
C16 0.0126(4) 0.0116(5) 0.0114(5) -0.0003(4) 0.0029(4) 0.0005(4)
C17 0.0106(4) 0.0156(5) 0.0199(5) -0.0042(4) 0.0040(4) 0.0000(4)
C18 0.0159(5) 0.0173(6) 0.0299(7) -0.0058(5) 0.0019(4) 0.0041(4)
C19 0.0183(5) 0.0157(5) 0.0266(6) -0.0069(5) 0.0055(4) -0.0004(4)
C20 0.0204(5) 0.0167(6) 0.0254(6) -0.0049(5) 0.0091(4) -0.0067(4)
C21 0.0111(4) 0.0183(5) 0.0194(5) -0.0058(4) 0.0048(4) -0.0029(4)

loop_
_atom_type_symbol
_atom_type_description
_atom_type_scat_dispersion_real
_atom_type_scat_dispersion_imag
_atom_type_scat_source
C C 0.0033 0.0016 'International Tables Vol C Tables 4.2.6.8 and 6.1.1.4'
H H 0.0000 0.0000 'International Tables Vol C Tables 4.2.6.8 and 6.1.1.4'
N N 0.0061 0.0033 'International Tables Vol C Tables 4.2.6.8 and 6.1.1.4'
O O 0.0106 0.0060 'International Tables Vol C Tables 4.2.6.8 and 6.1.1.4'
F F 0.0171 0.0103 'International Tables Vol C Tables 4.2.6.8 and 6.1.1.4'
P P 0.1023 0.0942 'International Tables Vol C Tables 4.2.6.8 and 6.1.1.4'

loop_
_geom_angle_atom_site_label_1
_geom_angle_atom_site_label_2
_geom_angle_atom_site_label_3
_geom_angle
_geom_angle_site_symmetry_1
_geom_angle_site_symmetry_3
_geom_angle_publ_flag
O4 P1 O1 114.56(4) . . ?
O4 P1 O2 112.30(4) . . ?
O1 P1 O2 112.56(4) . . ?
O4 P1 O3 107.81(4) . . ?
O1 P1 O3 102.15(4) . . ?
O2 P1 O3 106.49(4) . . ?
C1 O3 P1 120.40(7) . . ?
C2 O5 H5 109.5 . . ?
C2 O6 H6 109.5 . . ?
O3 C1 C2 112.96(8) . . ?
O3 C1 H1A 109.0 . . ?
C2 C1 H1A 109.0 . . ?
O3 C1 H1B 109.0 . . ?
C2 C1 H1B 109.0 . . ?
H1A C1 H1B 107.8 . . ?
O6 C2 O5 108.86(8) . . ?
O6 C2 C3 107.78(9) . . ?
O5 C2 C3 106.20(9) . . ?
O6 C2 C1 109.33(8) . . ?
O5 C2 C1 111.71(9) . . ?
C3 C2 C1 112.80(9) . . ?
F1 C3 C2 110.87(9) . . ?
F1 C3 H3A 109.5 . . ?
C2 C3 H3A 109.5 . . ?
F1 C3 H3B 109.5 . . ?
C2 C3 H3B 109.5 . . ?
H3A C3 H3B 108.1 . . ?
H71 O7 H72 111.4(19) . . ?
C10 N1 H1C 109.5 . . ?
C10 N1 H1D 109.5 . . ?
H1C N1 H1D 109.5 . . ?
C10 N1 H1E 109.5 . . ?
H1C N1 H1E 109.5 . . ?
H1D N1 H1E 109.5 . . ?
C16 N2 H2A 109.5 . . ?
C16 N2 H2B 109.5 . . ?
H2A N2 H2B 109.5 . . ?
C16 N2 H2C 109.5 . . ?
H2A N2 H2C 109.5 . . ?
H2B N2 H2C 109.5 . . ?
N1 C10 C11 110.06(9) . . ?
N1 C10 C15 108.90(8) . . ?
C11 C10 C15 111.75(9) . . ?
N1 C10 H10 108.7 . . ?
C11 C10 H10 108.7 . . ?
C15 C10 H10 108.7 . . ?
C10 C11 C12 110.10(9) . . ?
C10 C11 H11A 109.6 . . ?
C12 C11 H11A 109.6 . . ?
C10 C11 H11B 109.6 . . ?
C12 C11 H11B 109.6 . . ?
H11A C11 H11B 108.2 . . ?
C13 C12 C11 110.88(9) . . ?
C13 C12 H12A 109.5 . . ?
C11 C12 H12A 109.5 . . ?
C13 C12 H12B 109.5 . . ?
C11 C12 H12B 109.5 . . ?
H12A C12 H12B 108.1 . . ?
C14 C13 C12 110.57(10) . . ?
C14 C13 H13A 109.5 . . ?
C12 C13 H13A 109.5 . . ?
C14 C13 H13B 109.5 . . ?
C12 C13 H13B 109.5 . . ?
H13A C13 H13B 108.1 . . ?
C13 C14 C15 111.01(10) . . ?
C13 C14 H14A 109.4 . . ?
C15 C14 H14A 109.4 . . ?
C13 C14 H14B 109.4 . . ?
C15 C14 H14B 109.4 . . ?
H14A C14 H14B 108.0 . . ?
C10 C15 C14 111.26(9) . . ?
C10 C15 H15A 109.4 . . ?
C14 C15 H15A 109.4 . . ?
C10 C15 H15B 109.4 . . ?
C14 C15 H15B 109.4 . . ?
H15A C15 H15B 108.0 . . ?
N2 C16 C17 109.63(9) . . ?
N2 C16 C21 109.68(8) . . ?
C17 C16 C21 111.03(9) . . ?
N2 C16 H16 108.8 . . ?
C17 C16 H16 108.8 . . ?
C21 C16 H16 108.8 . . ?
C16 C17 C18 110.59(9) . . ?
C16 C17 H17A 109.5 . . ?
C18 C17 H17A 109.5 . . ?
C16 C17 H17B 109.5 . . ?
C18 C17 H17B 109.5 . . ?
H17A C17 H17B 108.1 . . ?
C19 C18 C17 111.70(9) . . ?
C19 C18 H18A 109.3 . . ?
C17 C18 H18A 109.3 . . ?
C19 C18 H18B 109.3 . . ?
C17 C18 H18B 109.3 . . ?
H18A C18 H18B 107.9 . . ?
C18 C19 C20 111.23(10) . . ?
C18 C19 H19A 109.4 . . ?
C20 C19 H19A 109.4 . . ?
C18 C19 H19B 109.4 . . ?
C20 C19 H19B 109.4 . . ?
H19A C19 H19B 108.0 . . ?
C21 C20 C19 111.49(10) . . ?
C21 C20 H20A 109.3 . . ?
C19 C20 H20A 109.3 . . ?
C21 C20 H20B 109.3 . . ?
C19 C20 H20B 109.3 . . ?
H20A C20 H20B 108.0 . . ?
C16 C21 C20 110.35(9) . . ?
C16 C21 H21A 109.6 . . ?
C20 C21 H21A 109.6 . . ?
C16 C21 H21B 109.6 . . ?
C20 C21 H21B 109.6 . . ?
H21A C21 H21B 108.1 . . ?

loop_
_geom_bond_atom_site_label_1
_geom_bond_atom_site_label_2
_geom_bond_distance
_geom_bond_site_symmetry_2
_geom_bond_publ_flag
P1 O4 1.5169(8) . ?
P1 O1 1.5219(7) . ?
P1 O2 1.5240(8) . ?
P1 O3 1.6253(8) . ?
F1 C3 1.3990(14) . ?
O3 C1 1.4305(11) . ?
O5 C2 1.4180(13) . ?
O5 H5 0.8400 . ?
O6 C2 1.3989(12) . ?
O6 H6 0.8400 . ?
C1 C2 1.5283(15) . ?
C1 H1A 0.9900 . ?
C1 H1B 0.9900 . ?
C2 C3 1.5137(15) . ?
C3 H3A 0.9900 . ?
C3 H3B 0.9900 . ?
O7 H71 0.87(2) . ?
O7 H72 0.80(2) . ?
N1 C10 1.4928(14) . ?
N1 H1C 0.9100 . ?
N1 H1D 0.9100 . ?
N1 H1E 0.9100 . ?
N2 C16 1.4915(14) . ?
N2 H2A 0.9100 . ?
N2 H2B 0.9100 . ?
N2 H2C 0.9100 . ?
C10 C11 1.5232(14) . ?
C10 C15 1.5254(15) . ?
C10 H10 1.0000 . ?
C11 C12 1.5290(16) . ?
C11 H11A 0.9900 . ?
C11 H11B 0.9900 . ?
C12 C13 1.5281(15) . ?
C12 H12A 0.9900 . ?
C12 H12B 0.9900 . ?
C13 C14 1.5267(17) . ?
C13 H13A 0.9900 . ?
C13 H13B 0.9900 . ?
C14 C15 1.5274(17) . ?
C14 H14A 0.9900 . ?
C14 H14B 0.9900 . ?
C15 H15A 0.9900 . ?
C15 H15B 0.9900 . ?
C16 C17 1.5200(14) . ?
C16 C21 1.5240(14) . ?
C16 H16 1.0000 . ?
C17 C18 1.5291(17) . ?
C17 H17A 0.9900 . ?
C17 H17B 0.9900 . ?
C18 C19 1.5282(16) . ?
C18 H18A 0.9900 . ?
C18 H18B 0.9900 . ?
C19 C20 1.5283(16) . ?
C19 H19A 0.9900 . ?
C19 H19B 0.9900 . ?
C20 C21 1.5281(17) . ?
C20 H20A 0.9900 . ?
C20 H20B 0.9900 . ?
C21 H21A 0.9900 . ?
C21 H21B 0.9900 . ?

loop_
_geom_torsion_atom_site_label_1
_geom_torsion_atom_site_label_2
_geom_torsion_atom_site_label_3
_geom_torsion_atom_site_label_4
_geom_torsion
_geom_torsion_site_symmetry_1
_geom_torsion_site_symmetry_2
_geom_torsion_site_symmetry_3
_geom_torsion_site_symmetry_4
_geom_torsion_publ_flag
O4 P1 O3 C1 -47.48(8) . . . . ?
O1 P1 O3 C1 -168.53(7) . . . . ?
O2 P1 O3 C1 73.23(8) . . . . ?
P1 O3 C1 C2 -95.24(9) . . . . ?
O3 C1 C2 O6 -177.69(8) . . . . ?
O3 C1 C2 O5 61.75(11) . . . . ?
O3 C1 C2 C3 -57.79(12) . . . . ?
O6 C2 C3 F1 60.22(11) . . . . ?
O5 C2 C3 F1 176.75(8) . . . . ?
C1 C2 C3 F1 -60.57(11) . . . . ?
N1 C10 C11 C12 177.19(8) . . . . ?
C15 C10 C11 C12 56.06(12) . . . . ?
C10 C11 C12 C13 -57.34(12) . . . . ?
C11 C12 C13 C14 57.75(13) . . . . ?
C12 C13 C14 C15 -56.22(14) . . . . ?
N1 C10 C15 C14 -176.92(10) . . . . ?
C11 C10 C15 C14 -55.12(13) . . . . ?
C13 C14 C15 C10 54.84(14) . . . . ?
N2 C16 C17 C18 178.77(9) . . . . ?
C21 C16 C17 C18 57.42(12) . . . . ?
C16 C17 C18 C19 -55.39(14) . . . . ?
C17 C18 C19 C20 53.85(15) . . . . ?
C18 C19 C20 C21 -54.30(14) . . . . ?
N2 C16 C21 C20 -179.18(9) . . . . ?
C17 C16 C21 C20 -57.85(12) . . . . ?
C19 C20 C21 C16 56.19(13) . . . . ?

loop_
_cod_related_entry_id
_cod_related_entry_database
_cod_related_entry_code
1 ChemSpider 30653296
